data_7214929
loop_
_publ_author_name
'Sardessai, Richa'
'Krishnaswamy, Shobhana'
'Shashidhar, Mysore S.'

_publ_section_title
;
 Achieving molecular stability of racemic
 4-O-benzyl-myo-inositol-1,3,5-orthoformate through crystal formation
;
_journal_issue 23
_journal_name_full CrystEngComm
_journal_page_first 8010
_journal_paper_doi 10.1039/c2ce26199e
_journal_volume 14
_journal_year 2012
_chemical_formula_moiety 'C14 H16 O6'
_chemical_formula_sum 'C14 H16 O6'
_chemical_formula_weight 280.27
_chemical_name_systematic
;
4-O-benzyl-myo-inositol-1,3,5-orthoformate
;
_space_group_IT_number 14
_symmetry_cell_setting monoclinic
_symmetry_space_group_name_Hall '-P 2ybc'
_symmetry_space_group_name_H-M 'P 1 21/c 1'
_atom_sites_solution_hydrogens geom
_atom_sites_solution_primary direct
_atom_sites_solution_secondary difmap
_audit_creation_method SHELXL-97
_cell_angle_alpha 90.00
_cell_angle_beta 118.031(3)
_cell_angle_gamma 90.00
_cell_formula_units_Z 4
_cell_length_a 10.4043(17)
_cell_length_b 13.720(2)
_cell_length_c 10.3515(17)
_cell_measurement_reflns_used 795
_cell_measurement_temperature 297(2)
_cell_measurement_theta_max 19.71
_cell_measurement_theta_min 2.67
_cell_volume 1304.3(4)
_computing_cell_refinement 'BRUKER SAINT'
_computing_data_collection 'BRUKER SMART'
_computing_data_reduction 'BRUKER SAINT'
_computing_molecular_graphics 'SHELXTL, Ortep32, mercury 2.3'
_computing_publication_material 'SHELXTL, Platon'
_computing_structure_refinement 'SHELXL-97 (Sheldrick, 1997)'
_computing_structure_solution 'SHELXS-97 (Sheldrick, 1990)'
_diffrn_ambient_temperature 297(2)
_diffrn_measured_fraction_theta_full 1.000
_diffrn_measured_fraction_theta_max 1.000
_diffrn_measurement_device 'Bruker Smart APEX'
_diffrn_measurement_device_type 'CCD Area Detector'
_diffrn_measurement_method 'Phi and Omega Scan'
_diffrn_radiation_monochromator graphite
_diffrn_radiation_source 'fine-focus sealed tube'
_diffrn_radiation_type MoK\a
_diffrn_radiation_wavelength 0.71073
_diffrn_reflns_av_R_equivalents 0.0583
_diffrn_reflns_av_sigmaI/netI 0.0706
_diffrn_reflns_limit_h_max 12
_diffrn_reflns_limit_h_min -12
_diffrn_reflns_limit_k_max 16
_diffrn_reflns_limit_k_min -16
_diffrn_reflns_limit_l_max 12
_diffrn_reflns_limit_l_min -9
_diffrn_reflns_number 6531
_diffrn_reflns_theta_full 24.99
_diffrn_reflns_theta_max 24.99
_diffrn_reflns_theta_min 2.22
_exptl_absorpt_coefficient_mu 0.112
_exptl_absorpt_correction_T_max 0.9909
_exptl_absorpt_correction_T_min 0.9814
_exptl_absorpt_correction_type multi-scan
_exptl_absorpt_process_details 'bruker's sadabs'
_exptl_crystal_colour colorless
_exptl_crystal_density_diffrn 1.427
_exptl_crystal_density_method 'not measured'
_exptl_crystal_description 'thick plate'
_exptl_crystal_F_000 592
_exptl_crystal_size_max 0.17
_exptl_crystal_size_mid 0.15
_exptl_crystal_size_min 0.08
_refine_diff_density_max 0.202
_refine_diff_density_min -0.205
_refine_diff_density_rms 0.051
_refine_ls_extinction_method none
_refine_ls_goodness_of_fit_ref 1.224
_refine_ls_hydrogen_treatment mixed
_refine_ls_matrix_type full
_refine_ls_number_parameters 189
_refine_ls_number_reflns 2307
_refine_ls_number_restraints 0
_refine_ls_restrained_S_all 1.224
_refine_ls_R_factor_all 0.1280
_refine_ls_R_factor_gt 0.0852
_refine_ls_shift/su_max 0.000
_refine_ls_shift/su_mean 0.000
_refine_ls_structure_factor_coef Fsqd
_refine_ls_weighting_details 'calc w=1/[\s^2^(Fo^2^)+(0.0408P)^2^+0.6159P] where P=(Fo^2^+2Fc^2^)/3'
_refine_ls_weighting_scheme calc
_refine_ls_wR_factor_gt 0.1454
_refine_ls_wR_factor_ref 0.1581
_reflns_number_gt 1591
_reflns_number_total 2307
_reflns_threshold_expression >2sigma(I)
_cod_data_source_file c2ce26199e.txt
_cod_data_source_block 4II
_cod_original_sg_symbol_H-M P21/c
_cod_database_code 7214929

loop_
_symmetry_equiv_pos_as_xyz
'x, y, z'
'-x, y+1/2, -z+1/2'
'-x, -y, -z'
'x, -y-1/2, z-1/2'

loop_
_atom_site_label
_atom_site_type_symbol
_atom_site_fract_x
_atom_site_fract_y
_atom_site_fract_z
_atom_site_U_iso_or_equiv
_atom_site_adp_type
_atom_site_occupancy
_atom_site_symmetry_multiplicity
_atom_site_calc_flag
_atom_site_refinement_flags
O1 O 0.6543(3) 0.23214(17) 0.3767(3) 0.0389(7) Uani 1 1 d .
O2 O 0.3481(4) 0.2818(2) 0.2576(4) 0.0520(9) Uani 1 1 d .
O3 O 0.5319(3) 0.13344(18) 0.4625(3) 0.0433(8) Uani 1 1 d .
O4 O 0.3608(3) -0.00922(17) 0.1222(3) 0.0330(7) Uani 1 1 d .
O5 O 0.7109(3) 0.06764(19) 0.4168(3) 0.0436(7) Uani 1 1 d .
O6 O 0.5113(3) 0.11439(18) 0.0226(3) 0.0361(7) Uani 1 1 d .
C1 C 0.5483(4) 0.2159(3) 0.2262(4) 0.0355(10) Uani 1 1 d .
H1 H 0.5429 0.2733 0.1677 0.043 Uiso 1 1 calc R
C2 C 0.4010(4) 0.1974(3) 0.2178(4) 0.0336(10) Uani 1 1 d .
H2 H 0.3318 0.1796 0.1170 0.040 Uiso 1 1 calc R
C3 C 0.4187(4) 0.1112(3) 0.3166(4) 0.0340(10) Uani 1 1 d .
H3 H 0.3269 0.0992 0.3189 0.041 Uiso 1 1 calc R
C4 C 0.4643(4) 0.0201(2) 0.2663(4) 0.0318(9) Uani 1 1 d .
H4 H 0.4780 -0.0331 0.3348 0.038 Uiso 1 1 calc R
C5 C 0.6085(4) 0.0413(3) 0.2678(4) 0.0333(10) Uani 1 1 d .
H5 H 0.6427 -0.0163 0.2371 0.040 Uiso 1 1 calc R
C6 C 0.6020(4) 0.1294(3) 0.1745(4) 0.0317(9) Uani 1 1 d .
H6 H 0.7008 0.1435 0.1908 0.038 Uiso 1 1 calc R
C7 C 0.6644(5) 0.1507(3) 0.4620(4) 0.0423(11) Uani 1 1 d .
H7 H 0.7375 0.1651 0.5628 0.051 Uiso 1 1 calc R
C8 C 0.2258(4) -0.0455(3) 0.1090(4) 0.0402(11) Uani 1 1 d .
H8A H 0.1818 0.0026 0.1447 0.048 Uiso 1 1 calc R
H8B H 0.2427 -0.1045 0.1664 0.048 Uiso 1 1 calc R
C9 C 0.1269(4) -0.0665(3) -0.0495(4) 0.0357(10) Uani 1 1 d .
C10 C 0.0539(5) -0.1539(3) -0.0947(5) 0.0509(12) Uani 1 1 d .
H10 H 0.0662 -0.2015 -0.0258 0.061 Uiso 1 1 calc R
C11 C -0.0377(5) -0.1717(4) -0.2417(6) 0.0634(14) Uani 1 1 d .
H11 H -0.0866 -0.2309 -0.2707 0.076 Uiso 1 1 calc R
C12 C -0.0566(5) -0.1027(5) -0.3442(6) 0.0722(16) Uani 1 1 d .
H12 H -0.1174 -0.1150 -0.4429 0.087 Uiso 1 1 calc R
C13 C 0.0142(5) -0.0157(4) -0.3009(5) 0.0667(15) Uani 1 1 d .
H13 H 0.0009 0.0316 -0.3705 0.080 Uiso 1 1 calc R
C14 C 0.1052(5) 0.0029(3) -0.1553(5) 0.0494(12) Uani 1 1 d .
H14 H 0.1527 0.0627 -0.1275 0.059 Uiso 1 1 calc R
H6' H 0.557(7) 0.080(4) -0.019(6) 0.13(2) Uiso 1 1 d .
H2' H 0.411(6) 0.293(4) 0.344(6) 0.09(2) Uiso 1 1 d .

loop_
_atom_site_aniso_label
_atom_site_aniso_U_11
_atom_site_aniso_U_22
_atom_site_aniso_U_33
_atom_site_aniso_U_23
_atom_site_aniso_U_13
_atom_site_aniso_U_12
O1 0.0494(19) 0.0347(16) 0.0330(16) -0.0045(12) 0.0196(14) -0.0119(13)
O2 0.054(2) 0.0405(19) 0.055(2) -0.0145(16) 0.0207(19) 0.0107(15)
O3 0.060(2) 0.0490(18) 0.0282(16) -0.0065(12) 0.0271(15) -0.0122(15)
O4 0.0317(16) 0.0374(15) 0.0316(15) -0.0040(12) 0.0163(13) -0.0057(12)
O5 0.0387(18) 0.0449(18) 0.0323(16) -0.0048(13) 0.0044(13) 0.0027(14)
O6 0.0499(19) 0.0364(16) 0.0265(16) -0.0008(12) 0.0218(14) -0.0026(14)
C1 0.052(3) 0.028(2) 0.025(2) -0.0015(16) 0.017(2) -0.0070(19)
C2 0.041(3) 0.026(2) 0.030(2) -0.0092(17) 0.0140(19) 0.0012(18)
C3 0.036(3) 0.035(2) 0.037(2) -0.0021(18) 0.022(2) -0.0075(19)
C4 0.046(3) 0.026(2) 0.025(2) 0.0029(16) 0.0184(19) -0.0044(19)
C5 0.034(2) 0.031(2) 0.029(2) -0.0032(17) 0.0102(19) 0.0001(18)
C6 0.033(2) 0.036(2) 0.027(2) -0.0062(17) 0.0147(19) -0.0066(18)
C7 0.046(3) 0.048(3) 0.028(2) -0.009(2) 0.013(2) -0.009(2)
C8 0.041(3) 0.039(2) 0.049(3) -0.0045(19) 0.027(2) -0.008(2)
C9 0.026(2) 0.040(2) 0.041(2) -0.003(2) 0.0156(19) 0.0052(19)
C10 0.030(3) 0.051(3) 0.062(3) -0.006(2) 0.013(2) 0.000(2)
C11 0.035(3) 0.066(3) 0.075(4) -0.032(3) 0.014(3) -0.013(3)
C12 0.045(3) 0.109(5) 0.046(3) -0.013(3) 0.007(3) 0.009(3)
C13 0.046(3) 0.099(4) 0.046(3) 0.009(3) 0.014(3) 0.012(3)
C14 0.039(3) 0.058(3) 0.047(3) 0.000(2) 0.017(2) -0.002(2)

loop_
_atom_type_symbol
_atom_type_description
_atom_type_scat_dispersion_real
_atom_type_scat_dispersion_imag
_atom_type_scat_source
C C 0.0033 0.0016 'International Tables Vol C Tables 4.2.6.8 and 6.1.1.4'
H H 0.0000 0.0000 'International Tables Vol C Tables 4.2.6.8 and 6.1.1.4'
O O 0.0106 0.0060 'International Tables Vol C Tables 4.2.6.8 and 6.1.1.4'

loop_
_geom_angle_atom_site_label_1
_geom_angle_atom_site_label_2
_geom_angle_atom_site_label_3
_geom_angle
C7 O1 C1 110.6(3)
C2 O2 H2' 104(4)
C7 O3 C3 110.6(3)
C4 O4 C8 114.9(3)
C7 O5 C5 111.2(3)
C6 O6 H6' 112(4)
O1 C1 C6 106.4(3)
O1 C1 C2 109.1(3)
C6 C1 C2 112.3(3)
O1 C1 H1 109.6
C6 C1 H1 109.6
C2 C1 H1 109.6
O2 C2 C1 111.4(3)
O2 C2 C3 112.3(3)
C1 C2 C3 107.0(3)
O2 C2 H2 108.7
C1 C2 H2 108.7
C3 C2 H2 108.7
O3 C3 C4 107.5(3)
O3 C3 C2 108.7(3)
C4 C3 C2 111.7(3)
O3 C3 H3 109.6
C4 C3 H3 109.6
C2 C3 H3 109.6
O4 C4 C3 112.8(3)
O4 C4 C5 108.7(3)
C3 C4 C5 107.8(3)
O4 C4 H4 109.1
C3 C4 H4 109.1
C5 C4 H4 109.1
O5 C5 C4 106.7(3)
O5 C5 C6 105.5(3)
C4 C5 C6 113.2(3)
O5 C5 H5 110.4
C4 C5 H5 110.4
C6 C5 H5 110.4
O6 C6 C1 110.0(3)
O6 C6 C5 113.3(3)
C1 C6 C5 108.1(3)
O6 C6 H6 108.4
C1 C6 H6 108.4
C5 C6 H6 108.4
O1 C7 O3 110.8(3)
O1 C7 O5 112.0(3)
O3 C7 O5 111.0(3)
O1 C7 H7 107.6
O3 C7 H7 107.6
O5 C7 H7 107.6
O4 C8 C9 108.0(3)
O4 C8 H8A 110.1
C9 C8 H8A 110.1
O4 C8 H8B 110.1
C9 C8 H8B 110.1
H8A C8 H8B 108.4
C10 C9 C14 118.0(4)
C10 C9 C8 121.6(4)
C14 C9 C8 120.4(4)
C9 C10 C11 120.7(4)
C9 C10 H10 119.7
C11 C10 H10 119.7
C12 C11 C10 120.4(5)
C12 C11 H11 119.8
C10 C11 H11 119.8
C13 C12 C11 119.5(5)
C13 C12 H12 120.2
C11 C12 H12 120.2
C12 C13 C14 120.7(5)
C12 C13 H13 119.7
C14 C13 H13 119.7
C13 C14 C9 120.7(5)
C13 C14 H14 119.7
C9 C14 H14 119.7

loop_
_geom_bond_atom_site_label_1
_geom_bond_atom_site_label_2
_geom_bond_distance
O1 C7 1.397(4)
O1 C1 1.441(4)
O2 C2 1.424(4)
O2 H2' 0.84(5)
O3 C7 1.401(5)
O3 C3 1.445(4)
O4 C4 1.427(4)
O4 C8 1.435(4)
O5 C7 1.402(4)
O5 C5 1.449(4)
O6 C6 1.418(4)
O6 H6' 0.91(6)
C1 C6 1.512(5)
C1 C2 1.515(5)
C1 H1 0.9800
C2 C3 1.517(5)
C2 H2 0.9800
C3 C4 1.514(5)
C3 H3 0.9800
C4 C5 1.522(5)
C4 H4 0.9800
C5 C6 1.528(5)
C5 H5 0.9800
C6 H6 0.9800
C7 H7 0.9800
C8 C9 1.499(5)
C8 H8A 0.9700
C8 H8B 0.9700
C9 C10 1.379(5)
C9 C14 1.388(5)
C10 C11 1.385(6)
C10 H10 0.9300
C11 C12 1.366(7)
C11 H11 0.9300
C12 C13 1.363(7)
C12 H12 0.9300
C13 C14 1.376(6)
C13 H13 0.9300
C14 H14 0.9300

loop_
_geom_hbond_atom_site_label_D
_geom_hbond_atom_site_label_H
_geom_hbond_atom_site_label_A
_geom_hbond_distance_DH
_geom_hbond_distance_HA
_geom_hbond_distance_DA
_geom_hbond_angle_DHA
_geom_hbond_site_symmetry_A
O6 H6' O4 0.91(6) 1.91(6) 2.824(4) 175(6) 3_655
C4 H4 O3 0.98 2.55 3.496(4) 161.5 3_656
O2 H2' O6 0.84(5) 2.07(5) 2.838(4) 151(5) 4_566
C1 H1 O3 0.98 2.44 3.365(4) 158.0 4_565

loop_
_geom_torsion_atom_site_label_1
_geom_torsion_atom_site_label_2
_geom_torsion_atom_site_label_3
_geom_torsion_atom_site_label_4
_geom_torsion
C7 O1 C1 C6 -61.2(4)
C7 O1 C1 C2 60.3(4)
O1 C1 C2 O2 66.2(4)
C6 C1 C2 O2 -176.1(3)
O1 C1 C2 C3 -56.9(4)
C6 C1 C2 C3 60.8(4)
C7 O3 C3 C4 60.8(4)
C7 O3 C3 C2 -60.3(4)
O2 C2 C3 O3 -65.8(4)
C1 C2 C3 O3 56.8(4)
O2 C2 C3 C4 175.8(3)
C1 C2 C3 C4 -61.6(4)
C8 O4 C4 C3 -69.3(4)
C8 O4 C4 C5 171.2(3)
O3 C3 C4 O4 -179.7(3)
C2 C3 C4 O4 -60.5(4)
O3 C3 C4 C5 -59.6(3)
C2 C3 C4 C5 59.5(4)
C7 O5 C5 C4 -60.6(4)
C7 O5 C5 C6 60.1(4)
O4 C4 C5 O5 -178.2(3)
C3 C4 C5 O5 59.2(3)
O4 C4 C5 C6 66.2(4)
C3 C4 C5 C6 -56.4(4)
O1 C1 C6 O6 -174.1(3)
C2 C1 C6 O6 66.5(4)
O1 C1 C6 C5 61.7(4)
C2 C1 C6 C5 -57.6(4)
O5 C5 C6 O6 176.9(3)
C4 C5 C6 O6 -66.7(4)
O5 C5 C6 C1 -60.8(4)
C4 C5 C6 C1 55.5(4)
C1 O1 C7 O3 -62.7(4)
C1 O1 C7 O5 61.9(4)
C3 O3 C7 O1 62.9(4)
C3 O3 C7 O5 -62.2(4)
C5 O5 C7 O1 -61.8(4)
C5 O5 C7 O3 62.6(4)
C4 O4 C8 C9 176.3(3)
O4 C8 C9 C10 131.0(4)
O4 C8 C9 C14 -49.8(5)
C14 C9 C10 C11 0.4(6)
C8 C9 C10 C11 179.6(4)
C9 C10 C11 C12 0.2(7)
C10 C11 C12 C13 -0.6(7)
C11 C12 C13 C14 0.5(8)
C12 C13 C14 C9 0.1(7)
C10 C9 C14 C13 -0.5(6)
C8 C9 C14 C13 -179.7(4)
C1 C2 O2 H2' -61(4)
C1 C6 O6 H6' 158(4)
